data_7201916
loop_
_publ_author_name
'Lopes, Elsa B.'
'Alves, Helena'
'Santos, Isabel C.'
'Graf, David'
'Brooks, James S.'
'Canadell, Enric'
'Almeida, Manuel'

_publ_section_title
;
 The family of molecular conductors [(n-Bu)4N]2[M(dcbdt)2]5, M = Cu,
 Ni, Au; band filling and stacking modulation effects
;
_journal_issue 24
_journal_name_full 'Journal of Materials Chemistry'
_journal_page_first 2825
_journal_paper_doi 10.1039/b719418h
_journal_volume 18
_journal_year 2008
_chemical_formula_moiety 'C32 H8 N8 Ni2 S8, 2(C16 H36 N), 3(C16 H4 N4 Ni S4)'
_chemical_formula_sum 'C112 H92 N22 Ni5 S20'
_chemical_formula_weight 2680.83
_chemical_name_common (n-Bu!4$N)!2$(Ni(dcbdt)!2$)!5$!
_chemical_name_systematic
;
?
;
_space_group_IT_number 2
_symmetry_cell_setting triclinic
_symmetry_space_group_name_Hall '-P 1'
_symmetry_space_group_name_H-M 'P -1'
_atom_sites_solution_hydrogens geom
_atom_sites_solution_primary direct
_atom_sites_solution_secondary difmap
_audit_creation_method SHELXL-97
_cell_angle_alpha 69.628(4)
_cell_angle_beta 89.239(4)
_cell_angle_gamma 79.236(4)
_cell_formula_units_Z 1
_cell_length_a 7.9605(5)
_cell_length_b 17.0682(13)
_cell_length_c 22.3270(17)
_cell_measurement_temperature 120(2)
_cell_volume 2789.4(4)
_computing_cell_refinement 'Bruker SMART, (Bruker, 2004)'
_computing_data_collection 'Bruker SMART, (Bruker, 2004)'
_computing_data_reduction 'Bruker SAINT, (Bruker, 2004)'
_computing_molecular_graphics 'SCHAKAL(Keller, 1989),ORTEP3 (Farrugia,1997)'
_computing_publication_material 'WinGX (Farrugia, 1999)'
_computing_structure_refinement 'SHELXL-97 (Sheldrick, 1997)'
_computing_structure_solution 'SIR97 (Altomare, 1999)'
_diffrn_ambient_temperature 120(2)
_diffrn_measured_fraction_theta_full 0.976
_diffrn_measured_fraction_theta_max 0.996
_diffrn_measurement_device_type 'Bruker-AXS APEX- CCD area-detector'
_diffrn_measurement_method '\f and \w'
_diffrn_radiation_monochromator graphite
_diffrn_radiation_source 'fine-focus sealed tube'
_diffrn_radiation_type MoK\a
_diffrn_radiation_wavelength 0.71073
_diffrn_reflns_av_R_equivalents 0.1179
_diffrn_reflns_av_sigmaI/netI 0.2301
_diffrn_reflns_limit_h_max 9
_diffrn_reflns_limit_h_min -9
_diffrn_reflns_limit_k_max 20
_diffrn_reflns_limit_k_min -20
_diffrn_reflns_limit_l_max 26
_diffrn_reflns_limit_l_min -26
_diffrn_reflns_number 19519
_diffrn_reflns_theta_full 25.38
_diffrn_reflns_theta_max 25.38
_diffrn_reflns_theta_min 2.60
_exptl_absorpt_coefficient_mu 1.264
_exptl_absorpt_correction_T_max 0.9752
_exptl_absorpt_correction_T_min 0.8044
_exptl_absorpt_correction_type multi-scan
_exptl_absorpt_process_details '(SADABS; Sheldrick, 2004)'
_exptl_crystal_colour black
_exptl_crystal_density_diffrn 1.596
_exptl_crystal_density_method 'not measured'
_exptl_crystal_description needle
_exptl_crystal_F_000 1378
_exptl_crystal_size_max 0.18
_exptl_crystal_size_mid 0.08
_exptl_crystal_size_min 0.02
_refine_diff_density_max 0.887
_refine_diff_density_min -0.646
_refine_diff_density_rms 0.147
_refine_ls_extinction_method none
_refine_ls_goodness_of_fit_ref 0.882
_refine_ls_hydrogen_treatment constr
_refine_ls_matrix_type full
_refine_ls_number_parameters 722
_refine_ls_number_reflns 10020
_refine_ls_number_restraints 66
_refine_ls_restrained_S_all 0.880
_refine_ls_R_factor_all 0.2184
_refine_ls_R_factor_gt 0.0726
_refine_ls_shift/su_max 0.000
_refine_ls_shift/su_mean 0.000
_refine_ls_structure_factor_coef Fsqd
_refine_ls_weighting_details 'calc w=1/[\s^2^(Fo^2^)+(0.0387P)^2^+0.0000P] where P=(Fo^2^+2Fc^2^)/3'
_refine_ls_weighting_scheme calc
_refine_ls_wR_factor_gt 0.1229
_refine_ls_wR_factor_ref 0.1472
_reflns_number_gt 3981
_reflns_number_total 10020
_reflns_threshold_expression >2sigma(I)
_cod_data_source_file b719418h.txt
_cod_data_source_block ni25-120
_cod_depositor_comments
;
The following automatic conversions were performed:
'_symmetry_cell_setting' value 'Triclinic' changed to 'triclinic'
according to '/home/saulius/struct/CIF-dictionaries/cif_core.dic'
dictionary named 'cif_core.dic' version 2.4.1 from 2010-06-29.

Automatic conversion script
Id: cif_fix_enum 1527 2010-12-29 10:47:43Z saulius 
;
_cod_original_cell_volume 2789.4(3)
_cod_database_code 7201916

loop_
_symmetry_equiv_pos_as_xyz
'x, y, z'
'-x, -y, -z'

loop_
_atom_site_label
_atom_site_type_symbol
_atom_site_fract_x
_atom_site_fract_y
_atom_site_fract_z
_atom_site_U_iso_or_equiv
_atom_site_adp_type
_atom_site_occupancy
_atom_site_symmetry_multiplicity
_atom_site_calc_flag
_atom_site_refinement_flags
_atom_site_disorder_assembly
_atom_site_disorder_group
Ni1 Ni 1.0000 0.0000 1.0000 0.0168(5) Uani 1 2 d S . .
Ni3 Ni 0.14220(14) 0.43879(7) 0.98509(6) 0.0112(3) Uani 1 1 d . . .
Ni2 Ni 0.55926(15) 0.20787(8) 0.99139(6) 0.0137(3) Uani 1 1 d . . .
S1 S 0.7349(3) 0.00856(15) 0.97988(12) 0.0184(6) Uani 1 1 d . . .
S2 S 1.0300(3) 0.08458(15) 0.90639(12) 0.0175(6) Uani 1 1 d . . .
S3 S 0.2925(3) 0.21426(14) 0.97288(12) 0.0147(6) Uani 1 1 d . . .
S4 S 0.5797(3) 0.30032(15) 0.89916(12) 0.0170(6) Uani 1 1 d . . .
S5 S 0.5325(3) 0.12021(15) 1.08497(12) 0.0155(6) Uani 1 1 d . . .
S6 S 0.8245(3) 0.20416(15) 1.01214(12) 0.0165(6) Uani 1 1 d . . .
S7 S -0.1331(3) 0.45633(14) 0.96528(11) 0.0112(5) Uani 1 1 d . . .
S8 S 0.1753(3) 0.51638(15) 0.88622(11) 0.0138(5) Uani 1 1 d . . .
S9 S 0.1197(3) 0.32565(14) 1.06748(12) 0.0139(5) Uani 1 1 d . . .
S10 S 0.4223(3) 0.40612(14) 0.99892(11) 0.0145(5) Uani 1 1 d . . .
C1 C 0.6921(12) 0.0750(6) 0.9033(5) 0.019(2) Uani 1 1 d U . .
C2 C 0.8301(12) 0.1091(6) 0.8682(5) 0.020(2) Uani 1 1 d . . .
C3 C 0.5315(12) 0.0986(6) 0.8724(5) 0.021(2) Uani 1 1 d . . .
H3 H 0.4393 0.0770 0.8956 0.025 Uiso 1 1 calc R . .
C4 C 0.7987(12) 0.1631(6) 0.8030(5) 0.020(2) Uani 1 1 d . . .
H4 H 0.8894 0.1859 0.7794 0.024 Uiso 1 1 calc R . .
C5 C 0.4985(12) 0.1519(6) 0.8095(5) 0.021(3) Uani 1 1 d . . .
C6 C 0.6403(11) 0.1822(6) 0.7744(4) 0.013(2) Uani 1 1 d . . .
C7 C 0.3327(12) 0.1743(6) 0.7795(5) 0.020(2) Uani 1 1 d . . .
C8 C 0.6084(12) 0.2338(6) 0.7068(5) 0.022(2) Uani 1 1 d . . .
C9 C 0.2490(11) 0.2850(5) 0.8973(5) 0.015(2) Uani 1 1 d U . .
C10 C 0.3760(11) 0.3274(6) 0.8600(5) 0.018(2) Uani 1 1 d . . .
C11 C 0.0828(11) 0.3067(5) 0.8673(4) 0.015(2) Uani 1 1 d U . .
H11 H -0.0072 0.2827 0.8906 0.018 Uiso 1 1 calc R . .
C12 C 0.3411(11) 0.3814(5) 0.7991(4) 0.014(2) Uani 1 1 d . . .
H12 H 0.4295 0.4066 0.7756 0.017 Uiso 1 1 calc R . .
C13 C 0.0488(12) 0.3612(5) 0.8054(5) 0.016(2) Uani 1 1 d . . .
C14 C 0.1779(11) 0.4005(6) 0.7702(5) 0.017(2) Uani 1 1 d . . .
C15 C -0.1239(11) 0.3826(6) 0.7744(5) 0.015(2) Uani 1 1 d . . .
C16 C 0.1399(11) 0.4608(6) 0.7075(5) 0.021(2) Uani 1 1 d . . .
C17 C 0.7305(11) 0.0983(5) 1.1225(4) 0.013(2) Uani 1 1 d . . .
C18 C 0.8679(11) 0.1341(6) 1.0893(4) 0.015(2) Uani 1 1 d U . .
C19 C 0.7603(11) 0.0406(5) 1.1868(4) 0.012(2) Uani 1 1 d U . .
H19 H 0.6709 0.0151 1.2093 0.014 Uiso 1 1 calc R . .
C20 C 1.0312(11) 0.1122(5) 1.1201(5) 0.017(2) Uani 1 1 d . . .
H20 H 1.1234 0.1348 1.0975 0.021 Uiso 1 1 calc R . .
C21 C 0.9227(12) 0.0226(6) 1.2161(5) 0.019(2) Uani 1 1 d . . .
C22 C 1.0594(11) 0.0574(5) 1.1838(5) 0.013(2) Uani 1 1 d U . .
C23 C 0.9556(11) -0.0353(6) 1.2818(5) 0.018(2) Uani 1 1 d . . .
C24 C 1.2281(12) 0.0346(6) 1.2123(5) 0.017(2) Uani 1 1 d . . .
C25 C -0.1634(10) 0.5126(5) 0.8819(4) 0.009(2) Uani 1 1 d U . .
C26 C -0.0228(11) 0.5400(5) 0.8476(5) 0.016(2) Uani 1 1 d . . .
C27 C -0.3269(10) 0.5291(5) 0.8518(4) 0.012(2) Uani 1 1 d . . .
H27 H -0.4195 0.5086 0.8756 0.015 Uiso 1 1 calc R . .
C28 C -0.0540(10) 0.5883(5) 0.7827(4) 0.012(2) Uani 1 1 d . . .
H28 H 0.0368 0.6107 0.7589 0.014 Uiso 1 1 calc R . .
C29 C -0.3495(11) 0.5749(5) 0.7882(4) 0.011(2) Uani 1 1 d . . .
C30 C -0.2116(11) 0.6044(5) 0.7522(4) 0.015(2) Uani 1 1 d . . .
C31 C -0.5173(12) 0.5918(6) 0.7566(4) 0.015(2) Uani 1 1 d . . .
C32 C -0.2385(10) 0.6507(5) 0.6842(5) 0.013(2) Uani 1 1 d . . .
C33 C 0.3177(11) 0.3016(5) 1.1095(5) 0.019(2) Uani 1 1 d . . .
C34 C 0.4524(11) 0.3383(5) 1.0769(4) 0.017(2) Uani 1 1 d U . .
C35 C 0.3402(10) 0.2448(5) 1.1723(4) 0.0082(19) Uani 1 1 d U . .
H35 H 0.2488 0.2193 1.1930 0.010 Uiso 1 1 calc R . .
C36 C 0.6167(10) 0.3164(5) 1.1095(4) 0.013(2) Uani 1 1 d . . .
H36 H 0.7097 0.3398 1.0881 0.016 Uiso 1 1 calc R . .
C37 C 0.5011(10) 0.2260(5) 1.2042(5) 0.012(2) Uani 1 1 d . . .
C38 C 0.6394(10) 0.2628(5) 1.1700(4) 0.0079(19) Uani 1 1 d U . .
C39 C 0.5268(12) 0.1703(6) 1.2702(5) 0.022(2) Uani 1 1 d . . .
C40 C 0.8063(11) 0.2416(6) 1.2037(4) 0.016(2) Uani 1 1 d U . .
N1 N 0.1987(11) 0.1941(6) 0.7550(4) 0.035(2) Uani 1 1 d . . .
N2 N 0.5801(11) 0.2711(6) 0.6548(5) 0.040(3) Uani 1 1 d . . .
N3 N -0.2583(9) 0.3970(5) 0.7511(4) 0.027(2) Uani 1 1 d . . .
N4 N 0.0985(10) 0.5098(5) 0.6569(4) 0.033(2) Uani 1 1 d . . .
N5 N 0.9883(10) -0.0805(5) 1.3329(4) 0.028(2) Uani 1 1 d . . .
N6 N 1.3616(10) 0.0155(5) 1.2381(4) 0.023(2) Uani 1 1 d . . .
N7 N -0.6524(9) 0.6089(5) 0.7322(4) 0.0208(19) Uani 1 1 d . . .
N8 N -0.2630(10) 0.6904(5) 0.6322(4) 0.031(2) Uani 1 1 d . . .
N9 N 0.5470(11) 0.1275(6) 1.3216(4) 0.035(2) Uani 1 1 d . . .
N10 N 0.9408(9) 0.2260(5) 1.2272(4) 0.022(2) Uani 1 1 d . . .
N11 N 0.7588(9) 0.2487(4) 0.4828(4) 0.0238(19) Uani 1 1 d . . .
C41 C 0.8447(12) 0.2621(6) 0.5369(4) 0.032(3) Uani 1 1 d . . .
H41A H 0.9004 0.2057 0.5673 0.038 Uiso 1 1 calc R . .
H41B H 0.7549 0.2871 0.5597 0.038 Uiso 1 1 calc R . .
C42 C 0.9764(13) 0.3178(6) 0.5196(5) 0.038(3) Uani 1 1 d . . .
H42A H 0.9204 0.3776 0.4960 0.045 Uiso 1 1 calc R . .
H42B H 1.0601 0.2988 0.4919 0.045 Uiso 1 1 calc R . .
C43 C 1.0697(14) 0.3114(7) 0.5828(6) 0.051(4) Uani 1 1 d . . .
H43A H 0.9829 0.3201 0.6132 0.061 Uiso 1 1 calc R . .
H43B H 1.1394 0.2533 0.6025 0.061 Uiso 1 1 calc R . .
C44 C 1.1805(15) 0.3735(8) 0.5725(7) 0.077(5) Uani 1 1 d . . .
H44A H 1.1165 0.4303 0.5472 0.115 Uiso 1 1 calc R . .
H44B H 1.2797 0.3584 0.5495 0.115 Uiso 1 1 calc R . .
H44C H 1.2196 0.3735 0.6139 0.115 Uiso 1 1 calc R . .
C51 C 0.6111(12) 0.2028(6) 0.5095(5) 0.037(3) Uani 1 1 d . . .
H51A H 0.5379 0.2367 0.5315 0.044 Uiso 1 1 calc R . .
H51B H 0.5411 0.2044 0.4726 0.044 Uiso 1 1 calc R . .
C52 C 0.6510(13) 0.1135(6) 0.5541(6) 0.056(4) Uani 1 1 d . . .
H52A H 0.7423 0.1069 0.5862 0.068 Uiso 1 1 calc R . .
H52B H 0.6930 0.0752 0.5302 0.068 Uiso 1 1 calc R . .
C53 C 0.4833(15) 0.0878(8) 0.5895(6) 0.074(5) Uani 1 1 d . . .
H53A H 0.5145 0.0303 0.6227 0.089 Uiso 1 1 calc R . .
H53B H 0.4387 0.1284 0.6113 0.089 Uiso 1 1 calc R . .
C54 C 0.3507(15) 0.0876(7) 0.5465(6) 0.065(4) Uani 1 1 d . . .
H54A H 0.3976 0.0526 0.5212 0.098 Uiso 1 1 calc R . .
H54B H 0.3063 0.1460 0.5178 0.098 Uiso 1 1 calc R . .
H54C H 0.2576 0.0640 0.5712 0.098 Uiso 1 1 calc R . .
C60 C 0.8884(11) 0.1952(6) 0.4575(5) 0.030(3) Uani 1 1 d . . .
H60A H 0.9382 0.1428 0.4936 0.036 Uiso 1 1 calc R . .
H60B H 0.9819 0.2266 0.4412 0.036 Uiso 1 1 calc R . .
C61 C 0.8251(12) 0.1692(6) 0.4048(5) 0.040(3) Uani 1 1 d . . .
H61A H 0.8066 0.2189 0.3644 0.047 Uiso 1 1 calc R . .
H61B H 0.7136 0.1516 0.4157 0.047 Uiso 1 1 calc R . .
C62 C 0.9525(12) 0.0952(6) 0.3946(5) 0.040(3) Uani 1 1 d . . .
H62A H 0.9664 0.0450 0.4346 0.048 Uiso 1 1 calc R . .
H62B H 0.9029 0.0798 0.3608 0.048 Uiso 1 1 calc R . .
C63 C 1.1257(12) 0.1151(7) 0.3760(5) 0.048(3) Uani 1 1 d . . .
H63A H 1.1128 0.1676 0.3385 0.071 Uiso 1 1 calc R . .
H63B H 1.1948 0.0680 0.3658 0.071 Uiso 1 1 calc R . .
H63C H 1.1828 0.1227 0.4117 0.071 Uiso 1 1 calc R . .
C70 C 0.6818(11) 0.3328(5) 0.4301(4) 0.021(2) Uani 1 1 d . . .
H70A H 0.7741 0.3653 0.4143 0.025 Uiso 1 1 calc R . .
H70B H 0.6376 0.3202 0.3939 0.025 Uiso 1 1 calc R . .
C71 C 0.5408(13) 0.3876(6) 0.4501(5) 0.040(3) Uani 1 1 d . . .
H71A H 0.5799 0.3951 0.4893 0.048 Uiso 1 1 calc R . .
H71B H 0.4419 0.3586 0.4605 0.048 Uiso 1 1 calc R . .
C72 C 0.4845(12) 0.4734(6) 0.3994(5) 0.035(3) Uani 1 1 d . . .
H72A H 0.5770 0.5063 0.3948 0.042 Uiso 1 1 calc R . .
H72B H 0.4670 0.4658 0.3581 0.042 Uiso 1 1 calc R . .
C73 C 0.3247(13) 0.5233(7) 0.4128(5) 0.050(3) Uani 1 1 d . . .
H73A H 0.2274 0.4979 0.4079 0.074 Uiso 1 1 calc R . .
H73B H 0.3075 0.5821 0.3827 0.074 Uiso 1 1 calc R . .
H73C H 0.3334 0.5228 0.4567 0.074 Uiso 1 1 calc R . .

loop_
_atom_site_aniso_label
_atom_site_aniso_U_11
_atom_site_aniso_U_22
_atom_site_aniso_U_33
_atom_site_aniso_U_23
_atom_site_aniso_U_13
_atom_site_aniso_U_12
Ni1 0.0207(10) 0.0141(10) 0.0172(12) -0.0064(9) -0.0003(9) -0.0056(8)
Ni3 0.0103(6) 0.0100(6) 0.0112(8) -0.0008(6) -0.0002(5) -0.0025(5)
Ni2 0.0143(6) 0.0126(7) 0.0127(8) -0.0026(6) 0.0006(5) -0.0022(5)
S1 0.0167(14) 0.0209(15) 0.0163(16) -0.0050(13) 0.0033(12) -0.0040(11)
S2 0.0183(13) 0.0187(14) 0.0147(16) -0.0027(12) -0.0001(11) -0.0078(11)
S3 0.0136(12) 0.0144(13) 0.0142(15) -0.0023(11) 0.0001(11) -0.0034(10)
S4 0.0159(13) 0.0189(14) 0.0136(15) -0.0015(12) -0.0017(11) -0.0058(11)
S5 0.0130(12) 0.0134(13) 0.0183(16) -0.0033(12) 0.0005(11) -0.0027(10)
S6 0.0192(13) 0.0125(13) 0.0147(15) -0.0008(11) -0.0032(11) -0.0025(10)
S7 0.0113(11) 0.0102(12) 0.0090(13) 0.0004(10) -0.0013(10) -0.0018(9)
S8 0.0094(12) 0.0178(13) 0.0127(14) -0.0033(11) -0.0008(10) -0.0028(10)
S9 0.0128(12) 0.0110(12) 0.0157(14) -0.0008(11) -0.0004(10) -0.0047(10)
S10 0.0118(12) 0.0145(13) 0.0134(14) -0.0002(11) 0.0015(10) -0.0029(10)
C1 0.021(3) 0.018(3) 0.020(3) -0.0081(19) 0.0009(19) -0.0042(19)
C2 0.026(6) 0.007(5) 0.024(7) -0.006(5) -0.008(5) 0.003(4)
C3 0.018(5) 0.025(6) 0.023(7) -0.013(5) -0.004(5) -0.005(5)
C4 0.023(6) 0.013(5) 0.027(7) -0.011(5) 0.005(5) -0.005(4)
C5 0.021(6) 0.029(6) 0.025(7) -0.018(5) 0.009(5) -0.020(5)
C6 0.017(5) 0.018(5) 0.009(6) -0.010(5) 0.005(4) -0.006(4)
C7 0.022(6) 0.025(6) 0.020(7) -0.012(5) 0.006(5) -0.010(5)
C8 0.013(5) 0.022(6) 0.021(7) 0.002(5) 0.006(5) 0.004(4)
C9 0.015(3) 0.014(3) 0.016(3) -0.0062(19) 0.0014(18) -0.0057(18)
C10 0.019(5) 0.020(6) 0.018(7) -0.011(5) 0.004(5) -0.003(4)
C11 0.015(3) 0.015(3) 0.014(3) -0.0047(19) -0.0002(18) -0.0023(18)
C12 0.016(5) 0.007(5) 0.015(6) 0.001(4) 0.010(4) -0.005(4)
C13 0.031(6) 0.005(5) 0.012(6) -0.003(4) -0.007(5) -0.003(4)
C14 0.007(5) 0.021(6) 0.022(6) -0.008(5) -0.001(4) -0.004(4)
C15 0.010(5) 0.015(5) 0.018(6) -0.006(5) -0.002(4) 0.000(4)
C16 0.012(5) 0.024(6) 0.028(7) -0.012(5) 0.008(5) -0.003(4)
C17 0.017(5) 0.012(5) 0.011(6) -0.005(5) 0.008(4) -0.006(4)
C18 0.017(3) 0.014(3) 0.015(3) -0.0071(19) 0.0015(18) -0.0008(18)
C19 0.012(3) 0.010(3) 0.013(3) -0.0032(19) 0.0006(18) -0.0033(18)
C20 0.011(5) 0.013(5) 0.028(7) -0.005(5) 0.002(5) -0.006(4)
C21 0.030(6) 0.013(5) 0.009(6) -0.003(5) 0.002(5) 0.002(5)
C22 0.013(3) 0.011(3) 0.013(3) -0.0038(19) 0.0014(18) -0.0012(18)
C23 0.017(5) 0.023(6) 0.017(6) -0.010(5) 0.003(5) -0.003(4)
C24 0.020(5) 0.016(5) 0.020(6) -0.010(5) 0.007(5) -0.008(4)
C25 0.010(3) 0.010(3) 0.008(3) -0.0039(18) -0.0008(18) -0.0008(18)
C26 0.011(5) 0.013(5) 0.024(7) -0.007(5) 0.001(4) -0.003(4)
C27 0.003(4) 0.012(5) 0.030(6) -0.016(5) 0.002(4) -0.002(4)
C28 0.007(5) 0.015(5) 0.012(6) -0.002(5) -0.001(4) -0.004(4)
C29 0.018(5) 0.008(5) 0.006(5) 0.001(4) -0.007(4) -0.007(4)
C30 0.014(5) 0.010(5) 0.017(6) -0.003(4) -0.004(4) -0.001(4)
C31 0.022(5) 0.015(5) 0.011(6) -0.007(5) 0.004(4) -0.002(4)
C32 0.004(4) 0.012(5) 0.019(6) -0.002(5) -0.003(4) -0.001(4)
C33 0.020(5) 0.010(5) 0.033(7) -0.013(5) 0.004(5) -0.008(4)
C34 0.018(3) 0.016(3) 0.017(3) -0.0083(19) 0.0028(18) -0.0006(18)
C35 0.009(2) 0.006(2) 0.009(3) -0.0017(18) 0.0001(18) -0.0008(18)
C36 0.010(5) 0.009(5) 0.021(6) -0.009(5) -0.001(4) 0.001(4)
C37 0.010(5) 0.009(5) 0.018(6) -0.009(5) -0.008(4) 0.006(4)
C38 0.008(3) 0.007(2) 0.009(3) -0.0036(18) -0.0012(18) -0.0004(18)
C39 0.016(5) 0.022(6) 0.033(8) -0.014(6) -0.002(5) -0.007(5)
C40 0.017(3) 0.017(3) 0.015(3) -0.0055(19) 0.0004(19) -0.0024(18)
N1 0.030(5) 0.044(6) 0.030(7) -0.007(5) -0.001(5) -0.012(5)
N2 0.035(6) 0.045(6) 0.030(7) -0.004(5) -0.009(5) -0.003(5)
N3 0.019(5) 0.035(6) 0.029(6) -0.009(5) 0.005(4) -0.012(4)
N4 0.036(5) 0.038(6) 0.019(6) -0.003(5) -0.007(4) -0.009(4)
N5 0.037(5) 0.025(5) 0.012(5) 0.006(4) -0.006(4) -0.001(4)
N6 0.025(5) 0.024(5) 0.020(6) -0.008(4) -0.010(4) 0.003(4)
N7 0.025(5) 0.021(5) 0.013(5) 0.001(4) 0.000(4) -0.010(4)
N8 0.025(5) 0.037(6) 0.029(6) -0.009(5) 0.000(4) -0.008(4)
N9 0.037(6) 0.037(6) 0.026(6) 0.000(5) -0.004(5) -0.015(5)
N10 0.022(5) 0.021(5) 0.019(5) 0.000(4) -0.003(4) -0.004(4)
N11 0.021(4) 0.015(4) 0.028(5) 0.003(4) -0.003(4) -0.005(4)
C41 0.036(6) 0.031(6) 0.021(6) -0.007(5) -0.011(5) 0.007(5)
C42 0.057(7) 0.028(6) 0.035(7) -0.016(6) -0.016(6) -0.012(6)
C43 0.043(7) 0.040(8) 0.073(11) -0.029(8) -0.006(7) 0.003(6)
C44 0.069(9) 0.065(10) 0.117(14) -0.060(10) -0.013(9) -0.006(8)
C51 0.038(7) 0.030(7) 0.029(7) 0.006(6) -0.006(5) -0.008(5)
C52 0.038(7) 0.034(7) 0.078(11) 0.008(7) -0.012(7) -0.011(6)
C53 0.060(9) 0.051(9) 0.087(13) 0.022(8) -0.024(8) -0.035(7)
C54 0.064(9) 0.062(9) 0.073(11) -0.014(8) -0.004(8) -0.036(8)
C60 0.024(6) 0.031(6) 0.035(7) -0.010(6) 0.000(5) -0.011(5)
C61 0.031(6) 0.027(6) 0.063(9) -0.019(6) -0.017(6) -0.003(5)
C62 0.042(7) 0.035(7) 0.050(8) -0.023(6) -0.013(6) -0.007(5)
C63 0.049(8) 0.040(7) 0.044(8) -0.012(6) -0.022(6) 0.011(6)
C70 0.026(5) 0.025(6) 0.011(5) -0.003(5) -0.009(4) -0.003(4)
C71 0.056(7) 0.029(7) 0.034(7) -0.011(6) 0.006(6) -0.003(6)
C72 0.036(6) 0.024(6) 0.041(8) -0.013(6) 0.007(6) 0.006(5)
C73 0.060(8) 0.041(8) 0.035(8) -0.005(6) -0.014(6) 0.008(6)

loop_
_atom_type_symbol
_atom_type_description
_atom_type_scat_dispersion_real
_atom_type_scat_dispersion_imag
_atom_type_scat_source
C C 0.0033 0.0016 'International Tables Vol C Tables 4.2.6.8 and 6.1.1.4'
H H 0.0000 0.0000 'International Tables Vol C Tables 4.2.6.8 and 6.1.1.4'
N N 0.0061 0.0033 'International Tables Vol C Tables 4.2.6.8 and 6.1.1.4'
S S 0.1246 0.1234 'International Tables Vol C Tables 4.2.6.8 and 6.1.1.4'
Ni Ni 0.3393 1.1124 'International Tables Vol C Tables 4.2.6.8 and 6.1.1.4'

loop_
_geom_angle_atom_site_label_1
_geom_angle_atom_site_label_2
_geom_angle_atom_site_label_3
_geom_angle
_geom_angle_site_symmetry_1
_geom_angle_site_symmetry_3
_geom_angle_publ_flag
S2 Ni1 S2 180.000(1) 2_757 . ?
S2 Ni1 S1 87.58(9) 2_757 . ?
S2 Ni1 S1 92.42(9) . . ?
S2 Ni1 S1 92.42(9) 2_757 2_757 ?
S2 Ni1 S1 87.58(9) . 2_757 ?
S1 Ni1 S1 180.00(14) . 2_757 ?
S8 Ni3 S7 91.24(10) . . ?
S8 Ni3 S9 158.82(10) . . ?
S7 Ni3 S9 87.39(9) . . ?
S8 Ni3 S10 87.64(10) . . ?
S7 Ni3 S10 171.47(10) . . ?
S9 Ni3 S10 90.61(10) . . ?
S8 Ni3 S7 99.69(9) . 2_567 ?
S7 Ni3 S7 97.92(8) . 2_567 ?
S9 Ni3 S7 101.43(9) . 2_567 ?
S10 Ni3 S7 90.60(8) . 2_567 ?
S5 Ni2 S4 177.29(11) . . ?
S5 Ni2 S3 86.85(10) . . ?
S4 Ni2 S3 92.42(11) . . ?
S5 Ni2 S6 92.55(11) . . ?
S4 Ni2 S6 88.09(11) . . ?
S3 Ni2 S6 177.93(12) . . ?
C1 S1 Ni1 105.9(3) . . ?
C2 S2 Ni1 104.3(4) . . ?
C9 S3 Ni2 104.2(3) . . ?
C10 S4 Ni2 105.9(3) . . ?
C17 S5 Ni2 103.9(3) . . ?
C18 S6 Ni2 104.9(3) . . ?
C25 S7 Ni3 104.2(3) . . ?
C25 S7 Ni3 106.6(3) . 2_567 ?
Ni3 S7 Ni3 82.08(8) . 2_567 ?
C26 S8 Ni3 105.3(3) . . ?
C33 S9 Ni3 102.4(3) . . ?
C34 S10 Ni3 102.3(3) . . ?
C3 C1 C2 118.0(9) . . ?
C3 C1 S1 123.8(8) . . ?
C2 C1 S1 118.2(7) . . ?
C4 C2 C1 119.3(9) . . ?
C4 C2 S2 121.4(8) . . ?
C1 C2 S2 119.2(8) . . ?
C5 C3 C1 123.3(9) . . ?
C6 C4 C2 120.3(9) . . ?
C3 C5 C7 121.6(9) . . ?
C3 C5 C6 117.7(9) . . ?
C7 C5 C6 120.6(10) . . ?
C4 C6 C5 121.2(10) . . ?
C4 C6 C8 120.8(9) . . ?
C5 C6 C8 118.0(9) . . ?
N1 C7 C5 178.5(11) . . ?
N2 C8 C6 177.2(11) . . ?
C11 C9 C10 116.0(9) . . ?
C11 C9 S3 121.3(7) . . ?
C10 C9 S3 122.7(7) . . ?
C12 C10 C9 122.1(9) . . ?
C12 C10 S4 123.1(7) . . ?
C9 C10 S4 114.8(7) . . ?
C13 C11 C9 121.5(9) . . ?
C10 C12 C14 120.9(9) . . ?
C11 C13 C14 120.6(9) . . ?
C11 C13 C15 121.0(9) . . ?
C14 C13 C15 118.3(9) . . ?
C12 C14 C13 118.8(9) . . ?
C12 C14 C16 120.6(8) . . ?
C13 C14 C16 120.5(8) . . ?
N3 C15 C13 178.3(11) . . ?
N4 C16 C14 175.9(11) . . ?
C19 C17 C18 119.6(8) . . ?
C19 C17 S5 119.5(6) . . ?
C18 C17 S5 120.9(7) . . ?
C20 C18 C17 119.9(9) . . ?
C20 C18 S6 122.4(7) . . ?
C17 C18 S6 117.7(7) . . ?
C21 C19 C17 118.6(8) . . ?
C22 C20 C18 120.5(8) . . ?
C19 C21 C22 122.3(9) . . ?
C19 C21 C23 119.6(9) . . ?
C22 C21 C23 118.1(9) . . ?
C20 C22 C21 119.0(8) . . ?
C20 C22 C24 118.5(8) . . ?
C21 C22 C24 122.3(9) . . ?
N5 C23 C21 177.2(11) . . ?
N6 C24 C22 176.9(11) . . ?
C27 C25 C26 121.9(9) . . ?
C27 C25 S7 119.2(7) . . ?
C26 C25 S7 118.8(6) . . ?
C28 C26 C25 117.1(8) . . ?
C28 C26 S8 122.8(7) . . ?
C25 C26 S8 120.1(7) . . ?
C29 C27 C25 118.5(8) . . ?
C30 C28 C26 121.9(8) . . ?
C27 C29 C30 121.1(8) . . ?
C27 C29 C31 119.0(8) . . ?
C30 C29 C31 119.9(8) . . ?
C28 C30 C29 119.2(9) . . ?
C28 C30 C32 120.9(8) . . ?
C29 C30 C32 119.8(8) . . ?
N7 C31 C29 176.6(9) . . ?
N8 C32 C30 176.3(10) . . ?
C35 C33 C34 122.0(8) . . ?
C35 C33 S9 119.9(7) . . ?
C34 C33 S9 118.0(8) . . ?
C33 C34 C36 118.8(9) . . ?
C33 C34 S10 121.0(7) . . ?
C36 C34 S10 120.1(7) . . ?
C33 C35 C37 118.4(8) . . ?
C38 C36 C34 119.7(8) . . ?
C35 C37 C39 119.8(8) . . ?
C35 C37 C38 119.2(9) . . ?
C39 C37 C38 121.0(8) . . ?
C36 C38 C37 121.8(8) . . ?
C36 C38 C40 119.8(8) . . ?
C37 C38 C40 118.3(8) . . ?
N9 C39 C37 179.5(11) . . ?
N10 C40 C38 176.5(11) . . ?
C60 N11 C41 107.6(7) . . ?
C60 N11 C70 111.2(7) . . ?
C41 N11 C70 112.1(7) . . ?
C60 N11 C51 110.6(7) . . ?
C41 N11 C51 107.9(7) . . ?
C70 N11 C51 107.3(6) . . ?
N11 C41 C42 116.8(8) . . ?
C41 C42 C43 108.3(9) . . ?
C44 C43 C42 112.9(11) . . ?
C52 C51 N11 119.1(8) . . ?
C51 C52 C53 109.8(9) . . ?
C54 C53 C52 112.8(11) . . ?
N11 C60 C61 116.3(8) . . ?
C60 C61 C62 112.3(8) . . ?
C63 C62 C61 114.2(8) . . ?
C71 C70 N11 114.7(8) . . ?
C70 C71 C72 112.6(8) . . ?
C73 C72 C71 113.8(9) . . ?

loop_
_geom_bond_atom_site_label_1
_geom_bond_atom_site_label_2
_geom_bond_distance
_geom_bond_site_symmetry_2
_geom_bond_publ_flag
Ni1 S2 2.127(3) 2_757 ?
Ni1 S2 2.127(3) . ?
Ni1 S1 2.131(2) . ?
Ni1 S1 2.131(2) 2_757 ?
Ni3 S8 2.185(3) . ?
Ni3 S7 2.185(2) . ?
Ni3 S9 2.189(3) . ?
Ni3 S10 2.193(3) . ?
Ni3 S7 2.402(2) 2_567 ?
Ni2 S5 2.140(3) . ?
Ni2 S4 2.141(3) . ?
Ni2 S3 2.145(3) . ?
Ni2 S6 2.152(3) . ?
S1 C1 1.687(10) . ?
S2 C2 1.724(9) . ?
S3 C9 1.693(9) . ?
S4 C10 1.756(9) . ?
S5 C17 1.709(9) . ?
S6 C18 1.716(9) . ?
S7 C25 1.769(9) . ?
S7 Ni3 2.402(2) 2_567 ?
S8 C26 1.718(9) . ?
S9 C33 1.751(9) . ?
S10 C34 1.713(9) . ?
C1 C3 1.382(11) . ?
C1 C2 1.434(12) . ?
C2 C4 1.423(13) . ?
C3 C5 1.377(13) . ?
C4 C6 1.352(11) . ?
C5 C7 1.412(12) . ?
C5 C6 1.438(12) . ?
C6 C8 1.455(13) . ?
C7 N1 1.142(11) . ?
C8 N2 1.116(12) . ?
C9 C11 1.416(11) . ?
C9 C10 1.438(12) . ?
C10 C12 1.349(12) . ?
C11 C13 1.367(12) . ?
C12 C14 1.388(11) . ?
C13 C14 1.411(12) . ?
C13 C15 1.471(11) . ?
C14 C16 1.416(13) . ?
C15 N3 1.141(10) . ?
C16 N4 1.155(12) . ?
C17 C19 1.423(12) . ?
C17 C18 1.425(11) . ?
C18 C20 1.402(11) . ?
C19 C21 1.388(11) . ?
C20 C22 1.397(12) . ?
C21 C22 1.406(12) . ?
C21 C23 1.451(13) . ?
C22 C24 1.420(11) . ?
C23 N5 1.133(11) . ?
C24 N6 1.150(11) . ?
C25 C27 1.407(10) . ?
C25 C26 1.408(11) . ?
C26 C28 1.393(12) . ?
C27 C29 1.358(12) . ?
C28 C30 1.370(10) . ?
C29 C30 1.416(11) . ?
C29 C31 1.450(11) . ?
C30 C32 1.445(12) . ?
C31 N7 1.152(10) . ?
C32 N8 1.121(11) . ?
C33 C35 1.389(12) . ?
C33 C34 1.409(12) . ?
C34 C36 1.425(11) . ?
C35 C37 1.401(10) . ?
C36 C38 1.334(11) . ?
C37 C39 1.442(13) . ?
C37 C38 1.447(11) . ?
C38 C40 1.456(11) . ?
C39 N9 1.119(12) . ?
C40 N10 1.141(10) . ?
N11 C60 1.485(11) . ?
N11 C41 1.501(11) . ?
N11 C70 1.528(10) . ?
N11 C51 1.534(11) . ?
C41 C42 1.503(12) . ?
C42 C43 1.563(13) . ?
C43 C44 1.459(14) . ?
C51 C52 1.480(12) . ?
C52 C53 1.596(14) . ?
C53 C54 1.438(14) . ?
C60 C61 1.517(12) . ?
C61 C62 1.546(12) . ?
C62 C63 1.500(12) . ?
C70 C71 1.489(11) . ?
C71 C72 1.496(13) . ?
C72 C73 1.482(11) . ?
